data_2013266
loop_
_publ_author_name
'Bajue, Stanley A.'
'Lewis, Choy'
'Clarke, Karen'
'Bramwell, Fitzgerald B.'
'Patrick, Brian O.'
'Brock, Carolyn Pratt'

_publ_section_title
;
 Isostructural or not? Adducts of some aryltin halides with
 (<i>E</i>)-1,2-bis(4-pyridyl)ethene
;
_journal_issue 6
_journal_name_full 'Acta Crystallographica Section C'
_journal_page_first m207
_journal_page_last m211
_journal_paper_doi 10.1107/S0108270102023600
_journal_volume 59
_journal_year 2003
_chemical_formula_iupac '[Sn2 (C7 H7)6 I2 (C12 H10 N2)]'
_chemical_formula_moiety 'C54 H52 I2 N2 Sn2'
_chemical_formula_sum 'C54 H52 I2 N2 Sn2'
_chemical_formula_weight 1220.16
_chemical_melting_point 370.1(10)
_chemical_name_systematic
;
[\m-(E)-4,4'-(1,2-ethenediyl)dipyridine-\k^2^-N:N']bis[iodotris(4-
methylphenyl)tin(IV)]
;
_space_group_IT_number 14
_symmetry_cell_setting monoclinic
_symmetry_space_group_name_Hall '-P 2yn'
_symmetry_space_group_name_H-M 'P 1 21/n 1'
_atom_sites_solution_hydrogens geom
_atom_sites_solution_primary direct
_atom_sites_solution_secondary difmap
_cell_angle_alpha 90.
_cell_angle_beta 97.280(10)
_cell_angle_gamma 90.
_cell_formula_units_Z 2
_cell_length_a 12.1670(10)
_cell_length_b 12.3230(10)
_cell_length_c 16.980(2)
_cell_measurement_reflns_used 20894
_cell_measurement_temperature 295.0(10)
_cell_measurement_theta_max 25.0
_cell_measurement_theta_min 3.2
_cell_volume 2525.4(4)
_computing_cell_refinement 'DENZO--SMN (Otwinowski & Minor, 1997)'
_computing_data_collection 'COLLECT (Nonius, 1998)'
_computing_data_reduction 'SCALEPACK (Otwinowski & Minor, 1997)'
_computing_molecular_graphics 'SHELXTL/PC (Sheldrick, 1990)'
_computing_structure_refinement 'SHELXL97 (Sheldrick, 1997)'
_computing_structure_solution
;
SHELXS97 (Sheldrick, 1997) in maXus (Mackay et al., 1998)
;
_diffrn_ambient_temperature 295.0(10)
_diffrn_detector_area_resol_mean 18
_diffrn_measured_fraction_theta_full 0.99
_diffrn_measured_fraction_theta_max 0.99
_diffrn_measurement_device_type 'Nonius KappaCCD'
_diffrn_measurement_method '\f and \w scans with 1.0\% steps'
_diffrn_radiation_monochromator graphite
_diffrn_radiation_source 'fine-focus sealed tube'
_diffrn_radiation_type MoK\a
_diffrn_radiation_wavelength 0.71073
_diffrn_reflns_av_R_equivalents 0.035
_diffrn_reflns_av_sigmaI/netI 0.040
_diffrn_reflns_limit_h_max 14
_diffrn_reflns_limit_h_min -14
_diffrn_reflns_limit_k_max 14
_diffrn_reflns_limit_k_min -14
_diffrn_reflns_limit_l_max 20
_diffrn_reflns_limit_l_min -20
_diffrn_reflns_number 13846
_diffrn_reflns_theta_full 25.0
_diffrn_reflns_theta_max 25.0
_diffrn_reflns_theta_min 3.2
_diffrn_standards_decay_% <2.
_diffrn_standards_number 0
_exptl_absorpt_coefficient_mu 2.25
_exptl_absorpt_correction_T_max 0.48
_exptl_absorpt_correction_T_min 0.36
_exptl_absorpt_correction_type multi-scan
_exptl_absorpt_process_details '(SORTAV; Blessing, 1995, 1997)'
_exptl_crystal_colour 'pale yellow'
_exptl_crystal_density_diffrn 1.605
_exptl_crystal_density_method 'not measured'
_exptl_crystal_description block
_exptl_crystal_F_000 1192
_exptl_crystal_size_max 0.45
_exptl_crystal_size_mid 0.40
_exptl_crystal_size_min 0.30
_refine_diff_density_max 0.38
_refine_diff_density_min -0.72
_refine_ls_extinction_coef 0.0009(2)
_refine_ls_extinction_expression Fc^*^=kFc[1+0.001xFc^2^\l^3^/sin(2\q)]^-1/4^
_refine_ls_extinction_method SHELXL97
_refine_ls_goodness_of_fit_ref 1.07
_refine_ls_hydrogen_treatment mixed
_refine_ls_matrix_type full
_refine_ls_number_parameters 303
_refine_ls_number_reflns 4428
_refine_ls_number_restraints 60
_refine_ls_restrained_S_all 1.07
_refine_ls_R_factor_all 0.038
_refine_ls_R_factor_gt 0.030
_refine_ls_shift/su_max 0.001
_refine_ls_shift/su_mean 0.000
_refine_ls_structure_factor_coef Fsqd
_refine_ls_weighting_details 'calc w = 1/[\s^2^(Fo^2^)+(0.01P)^2^+1.8P] where P = (Fo^2^+2Fc^2^)/3'
_refine_ls_weighting_scheme calc
_refine_ls_wR_factor_gt 0.059
_refine_ls_wR_factor_ref 0.062
_reflns_number_gt 3862
_reflns_number_total 4428
_reflns_threshold_expression I>2\s(I)
_cod_data_source_file fr1399.cif
_cod_data_source_block III
_cod_depositor_comments
;
The following automatic conversions were performed:

'_chemical_melting_point' value '96-98_C' was changed to '370.1(10)'
- it was converted from degrees Celsius(C) to Kelvins(K), the average
value was taken and precision was estimated.

Automatic conversion script
Id: cif_fix_values 1646 2011-03-28 12:23:43Z adriana 

The following automatic conversions were performed:

'_chemical_melting_point' value '96-98_C' was changed to '370.1(10)'
- it was converted from degrees Celsius(C) to Kelvins(K), the average
value was taken and precision was estimated.

Automatic conversion script
Id: cif_fix_values 1715 2011-07-08 13:25:40Z adriana 
;
_cod_original_sg_symbol_H-M 'P 21/n'
_cod_database_code 2013266
_cod_database_fobs_code 2013266

loop_
_symmetry_equiv_pos_as_xyz
'x, y, z'
'-x+1/2, y+1/2, -z+1/2'
'-x, -y, -z'
'x-1/2, -y-1/2, z-1/2'

loop_
_atom_site_label
_atom_site_fract_x
_atom_site_fract_y
_atom_site_fract_z
_atom_site_U_iso_or_equiv
_atom_site_adp_type
_atom_site_calc_flag
_atom_site_refinement_flags
_atom_site_occupancy
_atom_site_disorder_assembly
_atom_site_disorder_group
_atom_site_type_symbol
I -0.12712(2) 0.30537(2) 0.078547(16) 0.06897(11) Uani d . 1 A . I
Sn 0.058115(17) 0.343183(18) 0.201584(13) 0.04106(9) Uani d . 1 . . Sn
N1 0.2114(5) 0.3966(10) 0.3050(3) 0.0421(14) Uani d PD 0.739(7) A 1 N
C1 0.2990(4) 0.4443(6) 0.2803(3) 0.0463(15) Uani d PDU 0.739(7) A 1 C
H1 0.3015 0.4496 0.2260 0.056 Uiso calc PR 0.739(7) A 1 H
C2 0.3864(4) 0.4864(4) 0.3309(4) 0.0467(12) Uani d PDU 0.739(7) A 1 C
H2 0.4446 0.5210 0.3106 0.056 Uiso calc PR 0.739(7) A 1 H
C3 0.3867(4) 0.4767(4) 0.4122(4) 0.0421(12) Uani d PDU 0.739(7) A 1 C
C4 0.2938(5) 0.4321(5) 0.4380(3) 0.0526(14) Uani d PDU 0.739(7) A 1 C
H4 0.2883 0.4281 0.4921 0.063 Uiso calc PR 0.739(7) A 1 H
C5 0.2090(5) 0.3935(6) 0.3838(3) 0.0485(15) Uani d PDU 0.739(7) A 1 C
H5 0.1471 0.3639 0.4027 0.058 Uiso calc PR 0.739(7) A 1 H
C6 0.4852(4) 0.5157(4) 0.4639(2) 0.0573(15) Uani d PDU 0.739(7) . 1 C
H6 0.5295 0.5669 0.4429 0.069 Uiso calc PR 0.739(7) A 1 H
N1A 0.2014(14) 0.407(3) 0.3095(6) 0.0421(14) Uani d PD 0.261(7) A 2 N
C1A 0.3030(12) 0.439(2) 0.2991(6) 0.050(5) Uiso d PDU 0.261(7) A 2 C
H1A 0.3211 0.4427 0.2476 0.060 Uiso calc PR 0.261(7) A 2 H
C2A 0.3832(9) 0.4682(13) 0.3606(7) 0.037(4) Uiso d PDU 0.261(7) A 2 C
H2A 0.4534 0.4887 0.3501 0.045 Uiso calc PR 0.261(7) A 2 H
C3A 0.3582(8) 0.4663(12) 0.4378(7) 0.032(3) Uiso d PDU 0.261(7) A 2 C
C4A 0.2533(9) 0.4326(15) 0.4490(6) 0.047(4) Uiso d PDU 0.261(7) A 2 C
H4A 0.2337 0.4275 0.5000 0.056 Uiso calc PR 0.261(7) A 2 H
C5A 0.1774(10) 0.4065(16) 0.3846(7) 0.042(4) Uiso d PDU 0.261(7) A 2 C
H5A 0.1061 0.3874 0.3934 0.051 Uiso calc PR 0.261(7) A 2 H
C6A 0.4480(4) 0.4914(9) 0.5020(6) 0.031(3) Uiso d PDU 0.261(7) . 2 C
H6A 0.4267 0.4953 0.5526 0.037 Uiso calc PR 0.261(7) A 2 H
C7 0.1822(3) 0.3003(3) 0.12886(18) 0.0420(7) Uani d . 1 A . C
C8 0.1782(3) 0.3321(3) 0.0499(2) 0.0575(10) Uani d . 1 . . C
H8 0.1229 0.3794 0.0284 0.069 Uiso calc R 1 A . H
C9 0.2548(3) 0.2949(3) 0.0032(2) 0.0652(11) Uani d . 1 A . C
H9 0.2510 0.3187 -0.0491 0.078 Uiso calc R 1 . . H
C10 0.3370(3) 0.2230(3) 0.0322(2) 0.0566(9) Uani d . 1 . . C
C11 0.3418(3) 0.1917(3) 0.1106(2) 0.0546(9) Uani d . 1 A . C
H11 0.3971 0.1441 0.1317 0.065 Uiso calc R 1 . . H
C12 0.2663(3) 0.2295(3) 0.1582(2) 0.0470(8) Uani d . 1 . . C
H12 0.2719 0.2072 0.2108 0.056 Uiso calc R 1 A . H
C13 0.4203(4) 0.1801(4) -0.0190(3) 0.0888(15) Uani d . 1 A . C
H13A 0.4257 0.2294 -0.0621 0.133 Uiso calc R 1 . . H
H13B 0.3966 0.1103 -0.0398 0.133 Uiso calc R 1 . . H
H13C 0.4914 0.1734 0.0123 0.133 Uiso calc R 1 . . H
C14 0.0210(3) 0.2148(2) 0.27950(18) 0.0409(7) Uani d . 1 A . C
C15 -0.0860(3) 0.1745(3) 0.2766(2) 0.0485(8) Uani d . 1 . . C
H15 -0.1436 0.2086 0.2446 0.058 Uiso calc R 1 A . H
C16 -0.1083(3) 0.0840(3) 0.3208(2) 0.0555(9) Uani d . 1 A . C
H16 -0.1810 0.0599 0.3188 0.067 Uiso calc R 1 . . H
C17 -0.0255(3) 0.0290(3) 0.3674(2) 0.0527(9) Uani d . 1 . . C
C18 0.0810(3) 0.0696(3) 0.3711(2) 0.0526(9) Uani d . 1 A . C
H18 0.1384 0.0353 0.4031 0.063 Uiso calc R 1 . . H
C19 0.1039(3) 0.1606(3) 0.3280(2) 0.0488(8) Uani d . 1 . . C
H19 0.1764 0.1859 0.3316 0.059 Uiso calc R 1 A . H
C20 -0.0493(4) -0.0735(3) 0.4113(3) 0.0789(12) Uani d . 1 A . C
H20A 0.0058 -0.0825 0.4566 0.118 Uiso calc R 1 . . H
H20B -0.0476 -0.1347 0.3766 0.118 Uiso calc R 1 . . H
H20C -0.1212 -0.0682 0.4287 0.118 Uiso calc R 1 . . H
C21 0.0036(3) 0.5063(3) 0.20991(19) 0.0431(7) Uani d . 1 A . C
C22 -0.0672(3) 0.5371(3) 0.2636(2) 0.0529(9) Uani d . 1 . . C
H22 -0.0864 0.4872 0.3006 0.063 Uiso calc R 1 A . H
C23 -0.1101(3) 0.6423(3) 0.2628(2) 0.0601(10) Uani d . 1 A . C
H23 -0.1562 0.6619 0.3001 0.072 Uiso calc R 1 . . H
C24 -0.0852(3) 0.7171(3) 0.2080(3) 0.0605(10) Uani d . 1 . . C
C25 -0.0132(4) 0.6870(3) 0.1554(3) 0.0669(11) Uani d . 1 A . C
H25 0.0065 0.7373 0.1189 0.080 Uiso calc R 1 . . H
C26 0.0303(3) 0.5832(3) 0.1562(2) 0.0577(9) Uani d . 1 . . C
H26 0.0785 0.5648 0.1199 0.069 Uiso calc R 1 A . H
C27 -0.1378(4) 0.8290(3) 0.2038(3) 0.0934(16) Uani d . 1 A . C
H27A -0.1611 0.8476 0.1493 0.140 Uiso calc R 1 . . H
H27B -0.0846 0.8814 0.2268 0.140 Uiso calc R 1 . . H
H27C -0.2007 0.8290 0.2326 0.140 Uiso calc R 1 . . H

loop_
_atom_site_aniso_label
_atom_site_aniso_U_11
_atom_site_aniso_U_22
_atom_site_aniso_U_33
_atom_site_aniso_U_12
_atom_site_aniso_U_13
_atom_site_aniso_U_23
I 0.05117(17) 0.0806(2) 0.06762(19) 0.00076(12) -0.02163(12) -0.01554(14)
Sn 0.03433(14) 0.04676(14) 0.04044(14) -0.00097(9) -0.00162(9) -0.00021(10)
N1 0.0382(19) 0.047(3) 0.0383(16) -0.007(2) -0.0074(13) 0.0003(14)
C1 0.042(3) 0.057(3) 0.038(2) -0.017(2) -0.005(2) 0.006(3)
C2 0.043(3) 0.047(3) 0.046(3) -0.015(2) -0.009(2) 0.009(3)
C3 0.038(3) 0.041(3) 0.043(3) -0.003(2) -0.011(2) -0.002(2)
C4 0.054(4) 0.067(3) 0.032(2) -0.013(3) -0.011(2) 0.002(2)
C5 0.041(3) 0.063(4) 0.040(3) -0.008(3) -0.002(2) -0.002(2)
C6 0.057(3) 0.052(3) 0.057(3) -0.011(2) -0.014(3) 0.005(2)
N1A 0.0382(19) 0.047(3) 0.0383(16) -0.007(2) -0.0074(13) 0.0003(14)
C7 0.0360(17) 0.0513(18) 0.0372(17) -0.0034(14) -0.0009(14) 0.0004(15)
C8 0.055(2) 0.076(3) 0.0391(19) 0.0164(19) -0.0048(16) 0.0040(18)
C9 0.069(3) 0.091(3) 0.0366(19) 0.013(2) 0.0077(18) 0.006(2)
C10 0.054(2) 0.065(2) 0.051(2) 0.0024(18) 0.0108(18) -0.0092(18)
C11 0.045(2) 0.055(2) 0.062(2) 0.0084(16) 0.0015(18) 0.0070(18)
C12 0.0429(19) 0.055(2) 0.0418(18) 0.0028(15) 0.0006(15) 0.0096(16)
C13 0.091(4) 0.102(4) 0.078(3) 0.018(3) 0.032(3) -0.012(3)
C14 0.0390(18) 0.0417(17) 0.0418(17) 0.0001(14) 0.0045(14) -0.0067(14)
C15 0.0376(19) 0.0464(19) 0.061(2) 0.0013(14) 0.0023(16) -0.0032(16)
C16 0.044(2) 0.055(2) 0.069(2) -0.0128(17) 0.0111(18) -0.0060(19)
C17 0.060(2) 0.052(2) 0.048(2) -0.0043(17) 0.0126(17) -0.0032(16)
C18 0.052(2) 0.062(2) 0.0440(19) 0.0049(17) 0.0059(16) 0.0068(17)
C19 0.0382(18) 0.062(2) 0.0463(19) -0.0048(16) 0.0045(15) 0.0020(17)
C20 0.093(3) 0.070(3) 0.074(3) -0.017(2) 0.010(2) 0.014(2)
C21 0.0372(18) 0.0464(18) 0.0423(17) -0.0036(14) -0.0088(14) -0.0044(15)
C22 0.050(2) 0.057(2) 0.051(2) -0.0037(17) -0.0010(17) -0.0006(17)
C23 0.045(2) 0.063(2) 0.070(3) 0.0012(18) -0.0029(18) -0.021(2)
C24 0.057(2) 0.045(2) 0.073(3) -0.0036(17) -0.015(2) -0.014(2)
C25 0.078(3) 0.050(2) 0.070(3) -0.007(2) -0.001(2) 0.0061(19)
C26 0.066(2) 0.053(2) 0.055(2) 0.0009(18) 0.0076(18) -0.0041(18)
C27 0.095(4) 0.049(2) 0.130(5) 0.009(2) -0.007(3) -0.014(3)

loop_
_atom_type_symbol
_atom_type_description
_atom_type_scat_dispersion_real
_atom_type_scat_dispersion_imag
_atom_type_scat_source
C C 0.0033 0.0016 'International Tables Vol C Tables 4.2.6.8 and 6.1.1.4'
H H 0.0000 0.0000 'International Tables Vol C Tables 4.2.6.8 and 6.1.1.4'
Sn Sn -0.6537 1.4246 'International Tables Vol C Tables 4.2.6.8 and 6.1.1.4'
I I -0.4742 1.8119 'International Tables Vol C Tables 4.2.6.8 and 6.1.1.4'
N N 0.0061 0.0033 'International Tables Vol C Tables 4.2.6.8 and 6.1.1.4'

loop_
_geom_angle_atom_site_label_1
_geom_angle_atom_site_label_2
_geom_angle_atom_site_label_3
_geom_angle_site_symmetry_1
_geom_angle
_geom_angle_publ_flag
I Sn N1 . 173.8(3) no
I Sn N1A . 169.9(9) no
I Sn C7 . 94.89(8) no
I Sn C14 . 96.89(8) no
I Sn C21 . 88.81(8) no
N1 Sn C7 . 87.23(18) no
N1 Sn C14 . 87.6(2) no
N1 Sn C21 . 85.1(3) no
N1A Sn C7 . 91.4(5) no
N1A Sn C14 . 87.9(6) no
N1A Sn C21 . 81.2(9) no
C7 Sn C14 . 113.16(12) no
C7 Sn C21 . 121.48(12) no
C14 Sn C21 . 124.31(12) no
Sn N1 C1 . 117.1(4) no
Sn N1 C5 . 126.0(3) no
C1 N1 C5 . 116.4(4) no
Sn N1A C1A . 124.9(6) no
Sn N1A C5A . 118.6(6) no
C1A N1A C5A . 116.4(4) no
N1 C1 C2 . 123.7(5) no
C1 C2 C3 . 119.5(4) no
C2 C3 C4 . 117.0(3) no
C2 C3 C6 . 117.7(5) no
C4 C3 C6 . 125.4(5) no
C3 C4 C5 . 120.0(4) no
N1 C5 C4 . 123.2(5) no
C3 C6 C6 3_666 125.1(5) no
N1A C1A C2A . 123.7(5) no
C1A C2A C3A . 119.5(5) no
C2A C3A C4A . 117.0(4) no
C2A C3A C6A . 117.7(6) no
C4A C3A C6A . 125.0(6) no
C3A C4A C5A . 120.0(5) no
C3A C6A C6A 3_666 129.4(10) no
N1A C5A C4A . 123.2(5) no
Sn C7 C8 . 123.1(2) no
Sn C7 C12 . 119.5(2) no
C8 C7 C12 . 117.2(3) no
C7 C8 C9 . 121.2(3) no
C8 C9 C10 . 121.4(3) no
C9 C10 C11 . 117.6(3) no
C9 C10 C13 . 121.8(4) no
C11 C10 C13 . 120.5(4) no
C10 C11 C12 . 121.4(3) no
C7 C12 C11 . 121.2(3) no
Sn C14 C15 . 120.7(2) no
Sn C14 C19 . 121.7(2) no
C15 C14 C19 . 117.2(3) no
C14 C15 C16 . 120.9(3) no
C15 C16 C17 . 121.8(3) no
C16 C17 C18 . 117.4(3) no
C16 C17 C20 . 121.5(3) no
C18 C17 C20 . 121.1(4) no
C17 C18 C19 . 121.2(3) no
C14 C19 C18 . 121.5(3) no
Sn C21 C22 . 121.9(3) no
Sn C21 C26 . 120.2(2) no
C22 C21 C26 . 117.6(3) no
C21 C22 C23 . 120.8(4) no
C22 C23 C24 . 121.1(4) no
C23 C24 C25 . 118.2(3) no
C23 C24 C27 . 121.0(4) no
C25 C24 C27 . 120.8(4) no
C24 C25 C26 . 121.4(4) no
C21 C26 C25 . 121.2(4) no
N1 C1 H1 . 118.1 no
C2 C1 H1 . 118.1 no
C1 C2 H2 . 120.3 no
C3 C2 H2 . 120.3 no
C3 C4 H4 . 120.0 no
C5 C4 H4 . 120.0 no
N1 C5 H5 . 118.4 no
C4 C5 H5 . 118.4 no
C3 C6 H6 . 117.4 no
C6 C6 H6 3_666 117.4 no
N1A C1A H1A . 118.1 no
C2A C1A H1A . 118.1 no
C1A C2A H2A . 120.2 no
C3A C2A H2A . 120.2 no
C3A C4A H4A . 120.0 no
C5A C4A H4A . 120.0 no
N1A C5A H5A . 118.4 no
C4A C5A H5A . 118.4 no
C3A C6A H6A . 115.3 no
C6A C6A H6A 3_666 115.3 no
C7 C8 H8 . 119.4 no
C9 C8 H8 . 119.4 no
C8 C9 H9 . 119.3 no
C10 C9 H9 . 119.3 no
C10 C11 H11 . 119.3 no
C12 C11 H11 . 119.3 no
C7 C12 H12 . 119.4 no
C11 C12 H12 . 119.4 no
H13A C13 H13B . 109.5 no
H13A C13 H13C . 109.5 no
H13B C13 H13C . 109.5 no
C10 C13 H13A . 109.5 no
C10 C13 H13B . 109.5 no
C10 C13 H13C . 109.5 no
C14 C15 H15 . 119.5 no
C16 C15 H15 . 119.5 no
C15 C16 H16 . 119.1 no
C17 C16 H16 . 119.1 no
C17 C18 H18 . 119.4 no
C19 C18 H18 . 119.4 no
C14 C19 H19 . 119.3 no
C18 C19 H19 . 119.3 no
H20A C20 H20B . 109.5 no
H20A C20 H20C . 109.5 no
H20B C20 H20C . 109.5 no
C17 C20 H20A . 109.5 no
C17 C20 H20B . 109.5 no
C17 C20 H20C . 109.5 no
C21 C22 H22 . 119.6 no
C23 C22 H22 . 119.6 no
C22 C23 H23 . 119.5 no
C24 C23 H23 . 119.5 no
C24 C25 H25 . 119.5 no
C26 C25 H25 . 119.5 no
C21 C26 H26 . 119.4 no
C25 C26 H26 . 119.4 no
H27A C27 H27B . 109.5 no
H27A C27 H27C . 109.5 no
H27B C27 H27C . 109.5 no
C24 C27 H27A . 109.5 no
C24 C27 H27B . 109.5 no
C24 C27 H27C . 109.5 no

loop_
_geom_bond_atom_site_label_1
_geom_bond_atom_site_label_2
_geom_bond_site_symmetry_2
_geom_bond_distance
_geom_bond_publ_flag
Sn I . 2.9100(5) no
Sn N1 . 2.482(4) no
Sn N1A . 2.493(8) no
Sn C7 . 2.135(3) no
Sn C14 . 2.147(3) no
Sn C21 . 2.127(3) no
N1 C1 . 1.331(5) no
N1 C5 . 1.343(4) no
N1A C1A . 1.331(5) no
C1 C2 . 1.381(6) no
C2 C3 . 1.384(7) no
C3 C4 . 1.378(8) no
C3 C6 . 1.473(5) no
C4 C5 . 1.377(6) no
C6 C6 3_666 1.294(7) no
N1A C5A . 1.343(5) no
C1A C2A . 1.381(6) no
C2A C3A . 1.384(7) no
C3A C4A . 1.378(8) no
C3A C6A . 1.474(6) no
C4A C5A . 1.377(6) no
C6A C6A 3_666 1.294(7) no
C7 C8 . 1.392(4) no
C7 C12 . 1.388(4) no
C8 C9 . 1.376(5) no
C9 C10 . 1.381(5) no
C10 C11 . 1.379(5) no
C10 C13 . 1.512(5) no
C11 C12 . 1.379(5) no
C14 C15 . 1.388(4) no
C14 C19 . 1.390(5) no
C15 C16 . 1.390(5) no
C16 C17 . 1.378(5) no
C17 C18 . 1.384(5) no
C17 C20 . 1.512(5) no
C18 C19 . 1.386(5) no
C21 C22 . 1.384(5) no
C21 C26 . 1.383(5) no
C22 C23 . 1.396(5) no
C23 C24 . 1.371(6) no
C24 C25 . 1.379(6) no
C24 C27 . 1.519(5) no
C25 C26 . 1.384(5) no
C1 H1 . 0.93 no
C2 H2 . 0.93 no
C4 H4 . 0.93 no
C5 H5 . 0.93 no
C6 H6 . 0.93 no
C1A H1A . 0.93 no
C2A H2A . 0.93 no
C4A H4A . 0.93 no
C5A H5A . 0.93 no
C6A H6A . 0.93 no
C8 H8 . 0.93 no
C9 H9 . 0.93 no
C11 H11 . 0.93 no
C12 H12 . 0.93 no
C13 H13A . 0.96 no
C13 H13B . 0.96 no
C13 H13C . 0.96 no
C15 H15 . 0.93 no
C16 H16 . 0.93 no
C18 H18 . 0.93 no
C19 H19 . 0.93 no
C20 H20A . 0.96 no
C20 H20B . 0.96 no
C20 H20C . 0.96 no
C22 H22 . 0.93 no
C23 H23 . 0.93 no
C25 H25 . 0.93 no
C26 H26 . 0.93 no
C27 H27A . 0.96 no
C27 H27B . 0.96 no
C27 H27C . 0.96 no

loop_
_geom_torsion_atom_site_label_1
_geom_torsion_atom_site_label_2
_geom_torsion_atom_site_label_3
_geom_torsion_atom_site_label_4
_geom_torsion_site_symmetry_4
_geom_torsion
_geom_torsion_publ_flag
C2 C3 C6 C6 3_666 -157.5(7) no
C4 C3 C6 C6 3_666 23.2(11) no
C2A C3A C6A C6A 3_666 -5.(3) no
C4A C3A C6A C6A 3_666 169.3(18) no
